data_1506412
loop_
_publ_author_name
'Barr, James W.'
'Bell, Thomas W.'
'Catalano, Vincent J.'
'Cline, Joseph I.'
'Phillips, Daniel J.'
'Procupez, Rolando'

_publ_section_title
;
 Syntheses, structures, and photoisomerization of (E)- and
 (Z)-2-tert-butyl-9-(2,2,2-triphenylethylidene)fluorene.
;
_journal_issue 51
_journal_name_full 'The journal of physical chemistry. A'
_journal_page_first 11650
_journal_page_last 11654
_journal_paper_doi 10.1021/jp054345l
_journal_volume 109
_journal_year 2005
_chemical_formula_sum 'C37 H32'
_chemical_formula_weight 476.62
_chemical_name_common (Z)-6
_chemical_name_systematic
; 
(Z)-2-tert-Butyl-9-(2,2,2-triphenylethylidene)fluorene
;
_space_group_IT_number 2
_symmetry_cell_setting triclinic
_symmetry_space_group_name_Hall '-P 1'
_symmetry_space_group_name_H-M 'P -1'
_atom_sites_solution_hydrogens geom
_atom_sites_solution_primary direct
_atom_sites_solution_secondary difmap
_audit_creation_method SHELXL-97
_cell_angle_alpha 84.537(15)
_cell_angle_beta 86.253(18)
_cell_angle_gamma 81.33(2)
_cell_formula_units_Z 4
_cell_length_a 11.272(3)
_cell_length_b 14.504(3)
_cell_length_c 17.102(3)
_cell_measurement_reflns_used 29
_cell_measurement_temperature 298(2)
_cell_measurement_theta_max 12.51
_cell_measurement_theta_min 5.33
_cell_volume 2747.8(11)
_computing_cell_refinement 'Bruker XSCANS'
_computing_data_collection 'Bruker XSCANS'
_computing_data_reduction 'Bruker SHELXTL'
_computing_molecular_graphics 'Bruker SHELXTL'
_computing_publication_material 'Bruker SHELXTL'
_computing_structure_refinement 'SHELXL-97 (Sheldrick, 1997)'
_computing_structure_solution 'SHELXS-97 (Sheldrick, 1990)'
_diffrn_ambient_temperature 298(2)
_diffrn_measured_fraction_theta_full 0.847
_diffrn_measured_fraction_theta_max 0.847
_diffrn_measurement_device_type 'Bruker P4'
_diffrn_measurement_method '\w scans'
_diffrn_radiation_monochromator graphite
_diffrn_radiation_source 'fine-focus sealed tube'
_diffrn_radiation_type MoK\a
_diffrn_radiation_wavelength 0.71073
_diffrn_reflns_av_R_equivalents 0.0341
_diffrn_reflns_av_sigmaI/netI 0.0975
_diffrn_reflns_limit_h_max 1
_diffrn_reflns_limit_h_min -12
_diffrn_reflns_limit_k_max 15
_diffrn_reflns_limit_k_min -15
_diffrn_reflns_limit_l_max 18
_diffrn_reflns_limit_l_min -18
_diffrn_reflns_number 8506
_diffrn_reflns_theta_full 22.50
_diffrn_reflns_theta_max 22.50
_diffrn_reflns_theta_min 1.78
_diffrn_standards_interval_count 97
_diffrn_standards_number 3
_exptl_absorpt_coefficient_mu 0.065
_exptl_absorpt_correction_T_max 0.4708
_exptl_absorpt_correction_T_min 0.4416
_exptl_absorpt_correction_type empirical
_exptl_crystal_colour pale_Yellow
_exptl_crystal_density_diffrn 1.152
_exptl_crystal_density_method 'not measured'
_exptl_crystal_description fragment
_exptl_crystal_F_000 1016
_exptl_crystal_size_max .44
_exptl_crystal_size_mid .48
_exptl_crystal_size_min .42
_refine_diff_density_max 0.160
_refine_diff_density_min -0.140
_refine_diff_density_rms 0.034
_refine_ls_extinction_coef 0.0057(7)
_refine_ls_extinction_expression Fc^*^=kFc[1+0.001xFc^2^\l^3^/sin(2\q)]^-1/4^
_refine_ls_extinction_method SHELXL
_refine_ls_goodness_of_fit_ref 1.017
_refine_ls_hydrogen_treatment fixed
_refine_ls_matrix_type full
_refine_ls_number_parameters 724
_refine_ls_number_reflns 7188
_refine_ls_number_restraints 93
_refine_ls_restrained_S_all 1.021
_refine_ls_R_factor_all 0.1460
_refine_ls_R_factor_gt 0.0608
_refine_ls_shift/su_max 0.001
_refine_ls_shift/su_mean 0.000
_refine_ls_structure_factor_coef Fsqd
_refine_ls_weighting_details 'calc w=1/[\s^2^(Fo^2^)+(0.0500P)^2^+0.0000P] where P=(Fo^2^+2Fc^2^)/3'
_refine_ls_weighting_scheme calc
_refine_ls_wR_factor_gt 0.1065
_refine_ls_wR_factor_ref 0.1351
_reflns_number_gt 3796
_reflns_number_total 7188
_reflns_threshold_expression >2sigma(I)
_cod_data_source_file jp054345lsi20050804_082801.cif
_cod_data_source_block vjc276
_cod_depositor_comments
;
The following automatic conversions were performed:

'_symmetry_cell_setting' value 'Triclinic' changed to 'triclinic'
according to /home/saulius/struct/CIF-dictionaries/cif_core.dic
dictionary named 'cif_core.dic' version 2.4.1 from 2010-06-29.

Automatic conversion script
Id: cif_fix_values 1715 2011-07-08 13:25:40Z adriana 
;
_cod_original_cell_volume 2747.8(10)
_cod_original_sg_symbol_H-M P-1
_cod_database_code 1506412

loop_
_symmetry_equiv_pos_as_xyz
'x, y, z'
'-x, -y, -z'

loop_
_atom_site_label
_atom_site_type_symbol
_atom_site_fract_x
_atom_site_fract_y
_atom_site_fract_z
_atom_site_U_iso_or_equiv
_atom_site_adp_type
_atom_site_occupancy
_atom_site_symmetry_multiplicity
_atom_site_calc_flag
_atom_site_refinement_flags
_atom_site_disorder_assembly
_atom_site_disorder_group
C1 C 0.4570(3) 0.5475(3) 0.7531(2) 0.0439(10) Uani 1 1 d . A .
C2 C 0.3452(4) 0.5265(3) 0.7829(2) 0.0473(11) Uani 1 1 d . . .
H2A H 0.2800 0.5382 0.7509 0.057 Uiso 1 1 calc R . .
C3 C 0.3301(4) 0.4880(3) 0.8604(2) 0.0500(11) Uani 1 1 d . A .
C3A C 0.2049(4) 0.4718(3) 0.8933(2) 0.0607(12) Uani 1 1 d D . .
C3B C 0.1199(5) 0.5653(4) 0.8834(4) 0.096(2) Uani 0.891(6) 1 d PDU A .
H3BA H 0.1176 0.5871 0.8286 0.145 Uiso 0.891(6) 1 calc PR . .
H3BB H 0.1485 0.6108 0.9118 0.145 Uiso 0.891(6) 1 calc PR . .
H3BC H 0.0406 0.5564 0.9036 0.145 Uiso 0.891(6) 1 calc PR . .
C3C C 0.1555(6) 0.4039(5) 0.8460(4) 0.090(2) Uani 0.891(6) 1 d PDU A .
H3CA H 0.1317 0.4350 0.7962 0.135 Uiso 0.891(6) 1 calc PR . .
H3CB H 0.0871 0.3824 0.8744 0.135 Uiso 0.891(6) 1 calc PR . .
H3CC H 0.2164 0.3514 0.8376 0.135 Uiso 0.891(6) 1 calc PR . .
C3D C 0.2030(5) 0.4341(5) 0.9787(3) 0.105(2) Uani 0.891(6) 1 d PDU A .
H3DA H 0.2429 0.4721 1.0083 0.158 Uiso 0.891(6) 1 calc PR . .
H3DB H 0.2435 0.3709 0.9833 0.158 Uiso 0.891(6) 1 calc PR . .
H3DC H 0.1212 0.4355 0.9988 0.158 Uiso 0.891(6) 1 calc PR . .
C4 C 0.4310(4) 0.4663(3) 0.9049(2) 0.0606(12) Uani 1 1 d . . .
H4A H 0.4232 0.4375 0.9555 0.073 Uiso 1 1 calc R A .
C5 C 0.5430(4) 0.4864(3) 0.8760(2) 0.0651(13) Uani 1 1 d . A .
H5A H 0.6089 0.4712 0.9071 0.078 Uiso 1 1 calc R . .
C6 C 0.5563(4) 0.5292(3) 0.8009(2) 0.0512(11) Uani 1 1 d . . .
C7 C 0.6594(4) 0.5653(3) 0.7587(2) 0.0541(12) Uani 1 1 d . A .
C8 C 0.7753(4) 0.5665(4) 0.7809(3) 0.0818(16) Uani 1 1 d . . .
H8A H 0.7991 0.5410 0.8303 0.098 Uiso 1 1 calc R A .
C9 C 0.8548(4) 0.6068(4) 0.7276(3) 0.0971(19) Uani 1 1 d . A .
H9A H 0.9326 0.6090 0.7417 0.116 Uiso 1 1 calc R . .
C10 C 0.8200(4) 0.6435(4) 0.6543(3) 0.0857(16) Uani 1 1 d . . .
H10A H 0.8751 0.6695 0.6193 0.103 Uiso 1 1 calc R A .
C11 C 0.7054(4) 0.6428(3) 0.6314(3) 0.0659(13) Uani 1 1 d . A .
H11A H 0.6830 0.6679 0.5816 0.079 Uiso 1 1 calc R . .
C12 C 0.6232(3) 0.6035(3) 0.6844(2) 0.0482(11) Uani 1 1 d . . .
C13 C 0.4954(3) 0.5936(3) 0.6761(2) 0.0438(10) Uani 1 1 d . A .
C14 C 0.4395(3) 0.6247(3) 0.6106(2) 0.0455(10) Uani 1 1 d . . .
H14A H 0.4889 0.6515 0.5720 0.055 Uiso 1 1 calc R A .
C15 C 0.3117(3) 0.6262(3) 0.5846(2) 0.0391(10) Uani 1 1 d . A .
C16 C 0.2252(3) 0.7054(3) 0.6228(2) 0.0420(10) Uani 1 1 d . . .
C17 C 0.2494(4) 0.7433(3) 0.6896(2) 0.0565(12) Uani 1 1 d . A .
H17A H 0.3208 0.7211 0.7140 0.068 Uiso 1 1 calc R . .
C18 C 0.1690(5) 0.8142(3) 0.7213(2) 0.0694(14) Uani 1 1 d . . .
H18A H 0.1878 0.8389 0.7664 0.083 Uiso 1 1 calc R A .
C19 C 0.0624(4) 0.8482(3) 0.6872(3) 0.0661(13) Uani 1 1 d . A .
H19A H 0.0089 0.8954 0.7089 0.079 Uiso 1 1 calc R . .
C20 C 0.0367(4) 0.8114(3) 0.6207(3) 0.0584(12) Uani 1 1 d . . .
H20A H -0.0354 0.8336 0.5971 0.070 Uiso 1 1 calc R A .
C21 C 0.1165(4) 0.7416(3) 0.5881(2) 0.0520(11) Uani 1 1 d . A .
H21A H 0.0978 0.7181 0.5423 0.062 Uiso 1 1 calc R . .
C22 C 0.3145(3) 0.6516(3) 0.4941(2) 0.0406(10) Uani 1 1 d . . .
C23 C 0.3536(3) 0.7355(3) 0.4647(2) 0.0509(11) Uani 1 1 d . A .
H23A H 0.3760 0.7743 0.4997 0.061 Uiso 1 1 calc R . .
C24 C 0.3599(4) 0.7626(3) 0.3853(3) 0.0620(13) Uani 1 1 d . . .
H24A H 0.3884 0.8181 0.3672 0.074 Uiso 1 1 calc R A .
C25 C 0.3240(4) 0.7072(4) 0.3331(3) 0.0725(14) Uani 1 1 d . A .
H25A H 0.3284 0.7247 0.2794 0.087 Uiso 1 1 calc R . .
C26 C 0.2819(4) 0.6262(4) 0.3610(3) 0.0743(14) Uani 1 1 d . . .
H26A H 0.2557 0.5893 0.3259 0.089 Uiso 1 1 calc R A .
C27 C 0.2774(4) 0.5981(3) 0.4411(2) 0.0597(12) Uani 1 1 d . A .
H27A H 0.2489 0.5424 0.4588 0.072 Uiso 1 1 calc R . .
C28 C 0.2707(4) 0.5294(3) 0.6012(2) 0.0435(10) Uani 1 1 d . . .
C29 C 0.1514(4) 0.5178(3) 0.6163(2) 0.0597(12) Uani 1 1 d . A .
H29A H 0.0943 0.5701 0.6231 0.072 Uiso 1 1 calc R . .
C30 C 0.1149(4) 0.4304(4) 0.6215(3) 0.0780(15) Uani 1 1 d . . .
H30A H 0.0340 0.4248 0.6312 0.094 Uiso 1 1 calc R A .
C31 C 0.1981(5) 0.3518(3) 0.6121(3) 0.0766(15) Uani 1 1 d . A .
H31A H 0.1743 0.2928 0.6148 0.092 Uiso 1 1 calc R . .
C32 C 0.3164(5) 0.3623(3) 0.5989(2) 0.0668(13) Uani 1 1 d . . .
H32A H 0.3735 0.3095 0.5935 0.080 Uiso 1 1 calc R A .
C33 C 0.3532(4) 0.4490(3) 0.5935(2) 0.0524(11) Uani 1 1 d . A .
H33A H 0.4344 0.4539 0.5845 0.063 Uiso 1 1 calc R . .
C34 C 0.2325(3) -0.0083(2) 0.3181(2) 0.0378(9) Uani 1 1 d . B .
C35 C 0.1831(3) -0.0421(2) 0.2559(2) 0.0407(10) Uani 1 1 d . . .
H35A H 0.2150 -0.0304 0.2050 0.049 Uiso 1 1 calc R . .
C36 C 0.0869(3) -0.0930(3) 0.2682(2) 0.0456(10) Uani 1 1 d . B .
C36A C 0.0298(4) -0.1258(3) 0.1993(2) 0.0593(12) Uani 1 1 d D . .
C36B C 0.0266(17) -0.0475(11) 0.1324(8) 0.125(7) Uani 0.568(17) 1 d PD B .
H36A H -0.0239 0.0075 0.1487 0.187 Uiso 0.568(17) 1 calc PR . .
H36B H -0.0048 -0.0674 0.0870 0.187 Uiso 0.568(17) 1 calc PR . .
H36C H 0.1065 -0.0334 0.1196 0.187 Uiso 0.568(17) 1 calc PR . .
C36C C -0.0942(13) -0.1528(15) 0.2127(9) 0.126(6) Uani 0.568(17) 1 d PDU B .
H36D H -0.1480 -0.1020 0.2333 0.189 Uiso 0.568(17) 1 calc PR . .
H36E H -0.0917 -0.2072 0.2496 0.189 Uiso 0.568(17) 1 calc PR . .
H36F H -0.1220 -0.1665 0.1638 0.189 Uiso 0.568(17) 1 calc PR . .
C36D C 0.1152(15) -0.2108(11) 0.1656(11) 0.121(6) Uani 0.568(17) 1 d PDU B .
H36G H 0.1971 -0.1997 0.1650 0.182 Uiso 0.568(17) 1 calc PR . .
H36H H 0.0947 -0.2174 0.1130 0.182 Uiso 0.568(17) 1 calc PR . .
H36I H 0.1060 -0.2672 0.1983 0.182 Uiso 0.568(17) 1 calc PR . .
C37 C 0.0432(4) -0.1107(3) 0.3451(2) 0.0568(12) Uani 1 1 d . . .
H37A H -0.0203 -0.1451 0.3547 0.068 Uiso 1 1 calc R B .
C38 C 0.0915(4) -0.0785(3) 0.4081(2) 0.0567(12) Uani 1 1 d . B .
H38A H 0.0608 -0.0916 0.4591 0.068 Uiso 1 1 calc R . .
C39 C 0.1855(3) -0.0270(3) 0.3946(2) 0.0422(10) Uani 1 1 d . . .
C40 C 0.2495(3) 0.0171(3) 0.4495(2) 0.0442(10) Uani 1 1 d . B .
C41 C 0.2381(4) 0.0159(3) 0.5306(2) 0.0583(12) Uani 1 1 d . . .
H41A H 0.1820 -0.0166 0.5592 0.070 Uiso 1 1 calc R B .
C42 C 0.3109(4) 0.0635(3) 0.5684(2) 0.0697(14) Uani 1 1 d . B .
H42A H 0.3036 0.0640 0.6228 0.084 Uiso 1 1 calc R . .
C43 C 0.3948(4) 0.1107(3) 0.5255(2) 0.0633(13) Uani 1 1 d . . .
H43A H 0.4441 0.1421 0.5517 0.076 Uiso 1 1 calc R B .
C44 C 0.4071(4) 0.1122(3) 0.4441(2) 0.0534(11) Uani 1 1 d . B .
H44A H 0.4639 0.1441 0.4158 0.064 Uiso 1 1 calc R . .
C45 C 0.3333(3) 0.0652(2) 0.4058(2) 0.0387(10) Uani 1 1 d . . .
C46 C 0.3283(3) 0.0514(2) 0.3209(2) 0.0394(10) Uani 1 1 d . B .
C47 C 0.4032(3) 0.0861(2) 0.2653(2) 0.0433(10) Uani 1 1 d . . .
H47A H 0.4501 0.1268 0.2828 0.052 Uiso 1 1 calc R B .
C48 C 0.4244(3) 0.0699(2) 0.1779(2) 0.0376(9) Uani 1 1 d . B .
C49 C 0.5316(3) 0.1193(3) 0.1439(2) 0.0414(10) Uani 1 1 d . . .
C50 C 0.5247(4) 0.2159(3) 0.1455(2) 0.0586(12) Uani 1 1 d . B .
H50A H 0.4579 0.2493 0.1701 0.070 Uiso 1 1 calc R . .
C51 C 0.6154(4) 0.2630(3) 0.1111(3) 0.0679(13) Uani 1 1 d . . .
H51A H 0.6093 0.3273 0.1136 0.081 Uiso 1 1 calc R B .
C52 C 0.7143(4) 0.2161(4) 0.0733(2) 0.0686(14) Uani 1 1 d . B .
H52A H 0.7746 0.2483 0.0498 0.082 Uiso 1 1 calc R . .
C53 C 0.7229(4) 0.1212(3) 0.0707(2) 0.0618(12) Uani 1 1 d . . .
H53A H 0.7897 0.0887 0.0455 0.074 Uiso 1 1 calc R B .
C54 C 0.6323(4) 0.0731(3) 0.1055(2) 0.0497(11) Uani 1 1 d . B .
H54A H 0.6395 0.0088 0.1030 0.060 Uiso 1 1 calc R . .
C55 C 0.3172(3) 0.1151(2) 0.1294(2) 0.0411(10) Uani 1 1 d . . .
C56 C 0.3261(4) 0.1170(3) 0.0477(2) 0.0536(11) Uani 1 1 d . B .
H56A H 0.3977 0.0907 0.0233 0.064 Uiso 1 1 calc R . .
C57 C 0.2323(5) 0.1566(3) 0.0016(3) 0.0698(14) Uani 1 1 d . . .
H57A H 0.2405 0.1555 -0.0528 0.084 Uiso 1 1 calc R B .
C58 C 0.1259(5) 0.1980(3) 0.0368(3) 0.0748(14) Uani 1 1 d . B .
H58A H 0.0616 0.2238 0.0065 0.090 Uiso 1 1 calc R . .
C59 C 0.1168(4) 0.2002(3) 0.1166(3) 0.0671(13) Uani 1 1 d . . .
H59A H 0.0464 0.2292 0.1407 0.080 Uiso 1 1 calc R B .
C60 C 0.2112(4) 0.1599(3) 0.1620(2) 0.0522(11) Uani 1 1 d . B .
H60A H 0.2031 0.1630 0.2162 0.063 Uiso 1 1 calc R . .
C61 C 0.4566(3) -0.0366(3) 0.1724(2) 0.0401(10) Uani 1 1 d . . .
C62 C 0.5385(4) -0.0854(3) 0.2244(2) 0.0522(11) Uani 1 1 d . B .
H62A H 0.5690 -0.0534 0.2613 0.063 Uiso 1 1 calc R . .
C63 C 0.5759(4) -0.1812(3) 0.2225(3) 0.0659(13) Uani 1 1 d . . .
H63A H 0.6307 -0.2127 0.2577 0.079 Uiso 1 1 calc R B .
C64 C 0.5310(4) -0.2291(3) 0.1679(3) 0.0698(14) Uani 1 1 d . B .
H64A H 0.5544 -0.2933 0.1667 0.084 Uiso 1 1 calc R . .
C65 C 0.4520(4) -0.1819(3) 0.1155(3) 0.0676(13) Uani 1 1 d . . .
H65A H 0.4231 -0.2138 0.0779 0.081 Uiso 1 1 calc R B .
C66 C 0.4147(3) -0.0868(3) 0.1182(2) 0.0502(11) Uani 1 1 d . B .
H66A H 0.3601 -0.0561 0.0826 0.060 Uiso 1 1 calc R . .
C3E C 0.093(3) 0.516(4) 0.847(3) 0.102(8) Uani 0.109(6) 1 d PDU A 2
H3EA H 0.1153 0.5247 0.7921 0.154 Uiso 0.109(6) 1 calc PR A 2
H3EB H 0.0610 0.5756 0.8660 0.154 Uiso 0.109(6) 1 calc PR A 2
H3EC H 0.0325 0.4754 0.8548 0.154 Uiso 0.109(6) 1 calc PR A 2
C3F C 0.196(5) 0.3679(19) 0.881(3) 0.089(11) Uani 0.109(6) 1 d PDU A 2
H3FA H 0.1697 0.3646 0.8290 0.133 Uiso 0.109(6) 1 calc PR A 2
H3FB H 0.1401 0.3443 0.9192 0.133 Uiso 0.109(6) 1 calc PR A 2
H3FC H 0.2739 0.3308 0.8860 0.133 Uiso 0.109(6) 1 calc PR A 2
C3G C 0.181(4) 0.534(3) 0.966(2) 0.097(8) Uani 0.109(6) 1 d PDU A 2
H3GA H 0.1181 0.5857 0.9541 0.146 Uiso 0.109(6) 1 calc PR A 2
H3GB H 0.2527 0.5582 0.9754 0.146 Uiso 0.109(6) 1 calc PR A 2
H3GC H 0.1562 0.4970 1.0117 0.146 Uiso 0.109(6) 1 calc PR A 2
C36F C 0.043(2) -0.2328(9) 0.2082(13) 0.122(7) Uani 0.432(17) 1 d PDU B 2
H36J H -0.0161 -0.2523 0.2468 0.183 Uiso 0.432(17) 1 calc PR B 2
H36K H 0.1219 -0.2579 0.2249 0.183 Uiso 0.432(17) 1 calc PR B 2
H36L H 0.0313 -0.2552 0.1587 0.183 Uiso 0.432(17) 1 calc PR B 2
C36G C 0.070(2) -0.0932(17) 0.1172(8) 0.162(14) Uani 0.432(17) 1 d PD B 2
H36M H 0.0333 -0.0298 0.1047 0.242 Uiso 0.432(17) 1 calc PR B 2
H36N H 0.0459 -0.1326 0.0808 0.242 Uiso 0.432(17) 1 calc PR B 2
H36O H 0.1556 -0.0965 0.1135 0.242 Uiso 0.432(17) 1 calc PR B 2
C36E C -0.1064(13) -0.0891(18) 0.2125(12) 0.122(8) Uani 0.432(17) 1 d PDU B 2
H36P H -0.1159 -0.0293 0.2336 0.183 Uiso 0.432(17) 1 calc PR B 2
H36Q H -0.1428 -0.1326 0.2487 0.183 Uiso 0.432(17) 1 calc PR B 2
H36R H -0.1444 -0.0828 0.1633 0.183 Uiso 0.432(17) 1 calc PR B 2

loop_
_atom_site_aniso_label
_atom_site_aniso_U_11
_atom_site_aniso_U_22
_atom_site_aniso_U_33
_atom_site_aniso_U_23
_atom_site_aniso_U_13
_atom_site_aniso_U_12
C1 0.035(3) 0.050(3) 0.047(3) -0.012(2) -0.002(2) -0.002(2)
C2 0.046(3) 0.049(3) 0.048(3) -0.008(2) -0.005(2) -0.007(2)
C3 0.058(3) 0.050(3) 0.043(3) -0.006(2) 0.000(2) -0.010(2)
C3A 0.062(3) 0.066(3) 0.056(3) 0.000(3) 0.009(2) -0.022(3)
C3B 0.074(4) 0.093(4) 0.120(5) -0.009(4) 0.025(4) -0.013(4)
C3C 0.084(5) 0.097(4) 0.095(4) -0.007(4) -0.005(3) -0.034(4)
C3D 0.102(5) 0.143(6) 0.072(4) 0.017(4) 0.022(3) -0.048(4)
C4 0.080(4) 0.061(3) 0.041(3) -0.010(2) -0.003(3) -0.007(3)
C5 0.062(3) 0.087(4) 0.046(3) -0.015(3) -0.009(3) -0.002(3)
C6 0.043(3) 0.063(3) 0.048(3) -0.018(2) 0.002(2) 0.000(2)
C7 0.038(3) 0.079(3) 0.048(3) -0.025(2) -0.001(2) -0.006(2)
C8 0.043(3) 0.137(5) 0.067(3) -0.023(3) -0.007(3) -0.005(3)
C9 0.042(3) 0.169(6) 0.088(4) -0.037(4) -0.003(3) -0.023(4)
C10 0.042(3) 0.123(5) 0.098(4) -0.022(4) 0.007(3) -0.031(3)
C11 0.048(3) 0.077(3) 0.074(3) -0.008(3) 0.009(3) -0.019(3)
C12 0.033(3) 0.057(3) 0.057(3) -0.021(2) -0.001(2) -0.006(2)
C13 0.038(3) 0.047(3) 0.046(3) -0.006(2) 0.000(2) -0.006(2)
C14 0.035(3) 0.050(3) 0.050(3) -0.005(2) 0.002(2) -0.003(2)
C15 0.032(2) 0.043(3) 0.041(2) -0.0040(19) 0.0022(19) -0.001(2)
C16 0.039(3) 0.040(2) 0.046(2) -0.001(2) 0.004(2) -0.005(2)
C17 0.060(3) 0.056(3) 0.050(3) -0.011(2) -0.004(2) 0.008(3)
C18 0.081(4) 0.070(3) 0.053(3) -0.019(3) -0.001(3) 0.011(3)
C19 0.063(3) 0.061(3) 0.068(3) -0.012(3) 0.015(3) 0.008(3)
C20 0.046(3) 0.054(3) 0.069(3) 0.001(2) 0.008(3) 0.005(2)
C21 0.043(3) 0.057(3) 0.055(3) -0.011(2) 0.004(2) -0.004(2)
C22 0.034(2) 0.045(3) 0.040(2) -0.002(2) 0.0020(19) 0.001(2)
C23 0.048(3) 0.055(3) 0.047(3) 0.000(2) 0.000(2) -0.003(2)
C24 0.059(3) 0.060(3) 0.060(3) 0.010(3) 0.008(3) -0.001(3)
C25 0.071(4) 0.085(4) 0.052(3) 0.004(3) 0.005(3) 0.010(3)
C26 0.094(4) 0.075(4) 0.050(3) -0.012(3) -0.009(3) 0.003(3)
C27 0.073(3) 0.056(3) 0.049(3) -0.010(2) -0.006(2) -0.003(3)
C28 0.039(3) 0.044(3) 0.044(2) 0.001(2) 0.002(2) 0.000(2)
C29 0.044(3) 0.054(3) 0.081(3) -0.006(2) 0.002(2) -0.011(2)
C30 0.061(4) 0.078(4) 0.098(4) -0.007(3) 0.012(3) -0.031(3)
C31 0.091(4) 0.051(3) 0.091(4) 0.000(3) 0.005(3) -0.026(3)
C32 0.077(4) 0.043(3) 0.077(3) -0.001(2) 0.002(3) -0.003(3)
C33 0.051(3) 0.043(3) 0.061(3) -0.001(2) 0.001(2) -0.005(2)
C34 0.034(2) 0.037(2) 0.040(2) -0.0049(19) 0.001(2) -0.001(2)
C35 0.036(2) 0.045(2) 0.040(2) -0.0035(19) 0.0049(19) -0.007(2)
C36 0.038(3) 0.051(3) 0.048(3) -0.005(2) -0.002(2) -0.006(2)
C36A 0.053(3) 0.073(3) 0.060(3) -0.014(3) -0.011(2) -0.025(3)
C36B 0.231(17) 0.107(11) 0.060(9) 0.008(8) -0.090(10) -0.075(11)
C36C 0.096(9) 0.206(19) 0.107(8) -0.067(12) 0.012(7) -0.097(11)
C36D 0.138(13) 0.124(11) 0.116(13) -0.074(10) -0.040(9) -0.009(9)
C37 0.049(3) 0.068(3) 0.055(3) 0.003(2) 0.001(2) -0.020(2)
C38 0.054(3) 0.074(3) 0.042(3) 0.001(2) 0.001(2) -0.013(3)
C39 0.040(3) 0.050(3) 0.035(2) 0.002(2) 0.001(2) -0.005(2)
C40 0.042(3) 0.055(3) 0.034(2) -0.003(2) -0.004(2) 0.001(2)
C41 0.059(3) 0.078(3) 0.038(3) -0.005(2) 0.002(2) -0.013(3)
C42 0.075(4) 0.101(4) 0.036(3) -0.015(3) 0.002(3) -0.016(3)
C43 0.068(3) 0.078(3) 0.049(3) -0.023(2) -0.006(3) -0.014(3)
C44 0.057(3) 0.064(3) 0.046(3) -0.017(2) -0.001(2) -0.020(2)
C45 0.040(2) 0.040(2) 0.037(2) -0.0086(19) -0.002(2) -0.006(2)
C46 0.039(2) 0.042(2) 0.037(2) -0.0063(19) 0.0036(19) -0.007(2)
C47 0.048(3) 0.045(2) 0.040(2) -0.0122(19) -0.001(2) -0.010(2)
C48 0.038(2) 0.036(2) 0.040(2) -0.0047(18) -0.0018(19) -0.007(2)
C49 0.048(3) 0.047(3) 0.031(2) -0.0109(19) 0.000(2) -0.009(2)
C50 0.067(3) 0.054(3) 0.057(3) -0.018(2) 0.014(2) -0.015(3)
C51 0.083(4) 0.055(3) 0.072(3) -0.014(3) 0.018(3) -0.035(3)
C52 0.072(4) 0.079(4) 0.062(3) -0.014(3) 0.019(3) -0.038(3)
C53 0.055(3) 0.081(4) 0.050(3) -0.011(3) 0.011(2) -0.016(3)
C54 0.052(3) 0.054(3) 0.045(2) -0.011(2) 0.008(2) -0.014(2)
C55 0.044(3) 0.036(2) 0.043(3) -0.0070(19) 0.006(2) -0.008(2)
C56 0.056(3) 0.063(3) 0.040(3) -0.005(2) 0.001(2) -0.004(2)
C57 0.080(4) 0.081(4) 0.048(3) 0.001(3) -0.012(3) -0.010(3)
C58 0.069(4) 0.078(4) 0.072(4) 0.014(3) -0.021(3) 0.004(3)
C59 0.059(3) 0.071(3) 0.063(3) 0.006(3) 0.000(3) 0.008(3)
C60 0.053(3) 0.053(3) 0.046(3) 0.001(2) 0.001(2) 0.002(2)
C61 0.038(2) 0.044(3) 0.039(2) -0.007(2) 0.000(2) -0.005(2)
C62 0.059(3) 0.049(3) 0.048(3) -0.006(2) -0.002(2) -0.002(2)
C63 0.065(3) 0.056(3) 0.069(3) 0.009(3) 0.001(3) 0.003(3)
C64 0.075(4) 0.048(3) 0.086(4) -0.016(3) 0.020(3) -0.010(3)
C65 0.072(4) 0.052(3) 0.082(4) -0.028(3) 0.007(3) -0.010(3)
C66 0.050(3) 0.056(3) 0.047(3) -0.016(2) -0.001(2) -0.008(2)
C3E 0.095(11) 0.104(11) 0.107(11) -0.008(8) 0.003(8) -0.015(8)
C3F 0.080(13) 0.094(13) 0.093(13) -0.005(9) 0.003(9) -0.022(9)
C3G 0.087(10) 0.107(11) 0.098(11) -0.010(9) 0.005(8) -0.019(8)
C36F 0.157(18) 0.098(11) 0.130(16) -0.049(11) -0.046(12) -0.044(11)
C36G 0.30(3) 0.20(3) 0.040(8) -0.064(13) 0.057(13) -0.22(3)
C36E 0.077(9) 0.21(2) 0.103(10) -0.091(14) -0.032(8) -0.042(13)

loop_
_atom_type_symbol
_atom_type_description
_atom_type_scat_dispersion_real
_atom_type_scat_dispersion_imag
_atom_type_scat_source
C C 0.0033 0.0016 'International Tables Vol C Tables 4.2.6.8 and 6.1.1.4'
H H 0.0000 0.0000 'International Tables Vol C Tables 4.2.6.8 and 6.1.1.4'

loop_
_geom_angle_atom_site_label_1
_geom_angle_atom_site_label_2
_geom_angle_atom_site_label_3
_geom_angle
C2 C1 C6 120.1(4)
C2 C1 C13 131.4(4)
C6 C1 C13 108.4(3)
C1 C2 C3 120.6(4)
C4 C3 C2 118.0(4)
C4 C3 C3A 122.4(4)
C2 C3 C3A 119.5(4)
C3D C3A C3C 108.5(4)
C3D C3A C3 113.0(4)
C3C C3A C3 110.5(4)
C3D C3A C3B 109.8(4)
C3C C3A C3B 106.6(5)
C3 C3A C3B 108.3(4)
C3D C3A C3E 125(2)
C3C C3A C3E 66(2)
C3 C3A C3E 120(2)
C3B C3A C3E 41(2)
C3D C3A C3F 82(2)
C3C C3A C3F 32(2)
C3 C3A C3F 105(2)
C3B C3A C3F 135(2)
C3E C3A C3F 97(3)
C3D C3A C3G 55.1(19)
C3C C3A C3G 145.6(18)
C3 C3A C3G 103.9(18)
C3B C3A C3G 61.5(19)
C3E C3A C3G 98(3)
C3F C3A C3G 135(3)
C5 C4 C3 122.0(4)
C6 C5 C4 119.8(4)
C5 C6 C1 119.3(4)
C5 C6 C7 131.2(4)
C1 C6 C7 109.4(4)
C8 C7 C12 121.0(4)
C8 C7 C6 131.5(4)
C12 C7 C6 107.5(4)
C7 C8 C9 118.5(5)
C10 C9 C8 120.7(5)
C9 C10 C11 121.5(5)
C10 C11 C12 118.8(4)
C7 C12 C11 119.5(4)
C7 C12 C13 110.0(4)
C11 C12 C13 130.5(4)
C14 C13 C12 121.7(4)
C14 C13 C1 133.7(4)
C12 C13 C1 104.6(3)
C13 C14 C15 134.1(4)
C14 C15 C28 111.4(3)
C14 C15 C16 109.8(3)
C28 C15 C16 113.3(3)
C14 C15 C22 106.9(3)
C28 C15 C22 108.1(3)
C16 C15 C22 107.1(3)
C17 C16 C21 117.2(4)
C17 C16 C15 123.4(4)
C21 C16 C15 119.4(3)
C16 C17 C18 121.1(4)
C19 C18 C17 121.1(4)
C20 C19 C18 118.7(4)
C19 C20 C21 120.8(4)
C20 C21 C16 121.1(4)
C27 C22 C23 117.5(4)
C27 C22 C15 124.2(4)
C23 C22 C15 118.3(3)
C24 C23 C22 121.8(4)
C25 C24 C23 119.7(4)
C26 C25 C24 119.2(4)
C25 C26 C27 121.1(5)
C22 C27 C26 120.6(4)
C29 C28 C33 117.0(4)
C29 C28 C15 122.8(4)
C33 C28 C15 119.8(3)
C30 C29 C28 121.9(4)
C31 C30 C29 120.1(4)
C32 C31 C30 118.6(5)
C31 C32 C33 121.6(4)
C32 C33 C28 120.9(4)
C35 C34 C39 119.1(3)
C35 C34 C46 132.3(3)
C39 C34 C46 108.5(3)
C34 C35 C36 121.5(3)
C37 C36 C35 117.6(4)
C37 C36 C36A 121.3(4)
C35 C36 C36A 121.1(3)
C36G C36A C36C 118.1(12)
C36G C36A C36 118.7(7)
C36C C36A C36 118.2(7)
C36G C36A C36F 109.6(8)
C36C C36A C36F 72.2(9)
C36 C36A C36F 108.8(7)
C36G C36A C36B 31.2(10)
C36C C36A C36B 108.3(9)
C36 C36A C36B 107.4(6)
C36F C36A C36B 137.8(8)
C36G C36A C36E 108.6(11)
C36C C36A C36E 34.7(8)
C36 C36A C36E 103.8(7)
C36F C36A C36E 106.8(8)
C36B C36A C36E 84.8(11)
C36G C36A C36D 73.3(9)
C36C C36A C36D 107.9(7)
C36 C36A C36D 109.7(6)
C36F C36A C36D 42.2(7)
C36B C36A C36D 104.5(7)
C36E C36A C36D 140.2(7)
C38 C37 C36 121.9(4)
C39 C38 C37 119.5(4)
C38 C39 C34 120.2(4)
C38 C39 C40 130.5(4)
C34 C39 C40 109.3(3)
C41 C40 C45 121.2(4)
C41 C40 C39 130.8(4)
C45 C40 C39 108.0(3)
C42 C41 C40 119.0(4)
C41 C42 C43 120.1(4)
C42 C43 C44 121.4(4)
C45 C44 C43 118.7(4)
C44 C45 C40 119.6(3)
C44 C45 C46 131.0(3)
C40 C45 C46 109.3(3)
C47 C46 C34 132.6(3)
C47 C46 C45 122.5(3)
C34 C46 C45 104.8(3)
C46 C47 C48 130.8(3)
C47 C48 C55 112.3(3)
C47 C48 C61 107.4(3)
C55 C48 C61 113.6(3)
C47 C48 C49 108.6(3)
C55 C48 C49 105.3(3)
C61 C48 C49 109.5(3)
C54 C49 C50 117.1(4)
C54 C49 C48 123.0(3)
C50 C49 C48 119.7(3)
C51 C50 C49 121.1(4)
C52 C51 C50 120.9(4)
C53 C52 C51 119.0(4)
C52 C53 C54 120.5(4)
C49 C54 C53 121.3(4)
C60 C55 C56 116.1(4)
C60 C55 C48 123.6(3)
C56 C55 C48 120.2(3)
C57 C56 C55 122.3(4)
C56 C57 C58 119.7(4)
C59 C58 C57 119.1(4)
C58 C59 C60 120.6(4)
C55 C60 C59 122.1(4)
C66 C61 C62 117.2(4)
C66 C61 C48 125.5(4)
C62 C61 C48 117.3(3)
C61 C62 C63 121.5(4)
C64 C63 C62 119.5(4)
C65 C64 C63 119.7(4)
C64 C65 C66 120.4(4)
C61 C66 C65 121.7(4)

loop_
_geom_bond_atom_site_label_1
_geom_bond_atom_site_label_2
_geom_bond_distance
C1 C2 1.393(5)
C1 C6 1.406(5)
C1 C13 1.489(5)
C2 C3 1.399(5)
C3 C4 1.389(5)
C3 C3A 1.529(5)
C3A C3D 1.510(6)
C3A C3C 1.519(6)
C3A C3B 1.541(6)
C3A C3E 1.56(2)
C3A C3F 1.56(2)
C3A C3G 1.591(19)
C4 C5 1.387(5)
C5 C6 1.382(5)
C6 C7 1.466(5)
C7 C8 1.386(5)
C7 C12 1.398(5)
C8 C9 1.388(6)
C9 C10 1.372(6)
C10 C11 1.375(6)
C11 C12 1.398(5)
C12 C13 1.487(5)
C13 C14 1.329(5)
C14 C15 1.532(5)
C15 C28 1.538(5)
C15 C16 1.556(5)
C15 C22 1.557(5)
C16 C17 1.374(5)
C16 C21 1.404(5)
C17 C18 1.391(5)
C18 C19 1.373(6)
C19 C20 1.366(5)
C20 C21 1.384(5)
C22 C27 1.372(5)
C22 C23 1.394(5)
C23 C24 1.377(5)
C24 C25 1.374(6)
C25 C26 1.366(6)
C26 C27 1.390(5)
C28 C29 1.385(5)
C28 C33 1.388(5)
C29 C30 1.383(5)
C30 C31 1.378(6)
C31 C32 1.367(6)
C32 C33 1.376(5)
C34 C35 1.392(4)
C34 C39 1.397(4)
C34 C46 1.488(5)
C35 C36 1.396(5)
C36 C37 1.389(5)
C36 C36A 1.526(5)
C36A C36G 1.501(12)
C36A C36C 1.505(12)
C36A C36F 1.531(12)
C36A C36B 1.531(12)
C36A C36E 1.556(13)
C36A C36D 1.577(12)
C37 C38 1.386(5)
C38 C39 1.383(5)
C39 C40 1.466(5)
C40 C41 1.384(5)
C40 C45 1.394(5)
C41 C42 1.376(5)
C42 C43 1.382(5)
C43 C44 1.389(5)
C44 C45 1.383(5)
C45 C46 1.490(4)
C46 C47 1.343(4)
C47 C48 1.533(4)
C48 C55 1.539(5)
C48 C61 1.542(5)
C48 C49 1.550(5)
C49 C54 1.387(5)
C49 C50 1.395(5)
C50 C51 1.383(5)
C51 C52 1.372(5)
C52 C53 1.369(5)
C53 C54 1.393(5)
C55 C60 1.382(5)
C55 C56 1.392(5)
C56 C57 1.382(5)
C57 C58 1.384(6)
C58 C59 1.365(5)
C59 C60 1.382(5)
C61 C66 1.380(5)
C61 C62 1.390(5)
C62 C63 1.393(5)
C63 C64 1.379(5)
C64 C65 1.367(6)
C65 C66 1.383(5)

loop_
_geom_torsion_atom_site_label_1
_geom_torsion_atom_site_label_2
_geom_torsion_atom_site_label_3
_geom_torsion_atom_site_label_4
_geom_torsion
C6 C1 C2 C3 0.6(6)
C13 C1 C2 C3 -175.5(4)
C1 C2 C3 C4 -3.8(6)
C1 C2 C3 C3A 175.9(4)
C4 C3 C3A C3D 2.3(6)
C2 C3 C3A C3D -177.3(4)
C4 C3 C3A C3C -119.5(5)
C2 C3 C3A C3C 60.9(6)
C4 C3 C3A C3B 124.1(5)
C2 C3 C3A C3B -55.5(5)
C4 C3 C3A C3E 167(3)
C2 C3 C3A C3E -12(3)
C4 C3 C3A C3F -86(2)
C2 C3 C3A C3F 95(2)
C4 C3 C3A C3G 60(2)
C2 C3 C3A C3G -120(2)
C2 C3 C4 C5 3.5(6)
C3A C3 C4 C5 -176.1(4)
C3 C4 C5 C6 0.0(6)
C4 C5 C6 C1 -3.2(6)
C4 C5 C6 C7 173.9(4)
C2 C1 C6 C5 2.9(6)
C13 C1 C6 C5 179.9(3)
C2 C1 C6 C7 -174.7(3)
C13 C1 C6 C7 2.2(4)
C5 C6 C7 C8 0.9(8)
C1 C6 C7 C8 178.2(4)
C5 C6 C7 C12 -178.8(4)
C1 C6 C7 C12 -1.5(4)
C12 C7 C8 C9 0.1(7)
C6 C7 C8 C9 -179.6(4)
C7 C8 C9 C10 -0.8(8)
C8 C9 C10 C11 0.8(8)
C9 C10 C11 C12 -0.1(7)
C8 C7 C12 C11 0.6(6)
C6 C7 C12 C11 -179.6(4)
C8 C7 C12 C13 -179.6(4)
C6 C7 C12 C13 0.1(4)
C10 C11 C12 C7 -0.6(6)
C10 C11 C12 C13 179.6(4)
C7 C12 C13 C14 179.9(4)
C11 C12 C13 C14 -0.3(7)
C7 C12 C13 C1 1.1(4)
C11 C12 C13 C1 -179.1(4)
C2 C1 C13 C14 -4.1(7)
C6 C1 C13 C14 179.4(4)
C2 C1 C13 C12 174.4(4)
C6 C1 C13 C12 -2.0(4)
C12 C13 C14 C15 -179.2(4)
C1 C13 C14 C15 -0.8(8)
C13 C14 C15 C28 -49.1(6)
C13 C14 C15 C16 77.1(5)
C13 C14 C15 C22 -167.0(4)
C14 C15 C16 C17 -21.8(5)
C28 C15 C16 C17 103.4(4)
C22 C15 C16 C17 -137.6(4)
C14 C15 C16 C21 157.9(3)
C28 C15 C16 C21 -76.9(4)
C22 C15 C16 C21 42.2(4)
C21 C16 C17 C18 0.2(6)
C15 C16 C17 C18 180.0(4)
C16 C17 C18 C19 0.4(7)
C17 C18 C19 C20 -0.4(7)
C18 C19 C20 C21 -0.3(6)
C19 C20 C21 C16 1.0(6)
C17 C16 C21 C20 -0.9(6)
C15 C16 C21 C20 179.3(3)
C14 C15 C22 C27 124.5(4)
C28 C15 C22 C27 4.4(5)
C16 C15 C22 C27 -117.9(4)
C14 C15 C22 C23 -57.7(4)
C28 C15 C22 C23 -177.7(3)
C16 C15 C22 C23 60.0(4)
C27 C22 C23 C24 -2.7(6)
C15 C22 C23 C24 179.3(3)
C22 C23 C24 C25 1.8(6)
C23 C24 C25 C26 0.4(7)
C24 C25 C26 C27 -1.5(7)
C23 C22 C27 C26 1.5(6)
C15 C22 C27 C26 179.4(4)
C25 C26 C27 C22 0.5(7)
C14 C15 C28 C29 151.3(4)
C16 C15 C28 C29 27.0(5)
C22 C15 C28 C29 -91.6(4)
C14 C15 C28 C33 -35.5(5)
C16 C15 C28 C33 -159.8(3)
C22 C15 C28 C33 81.7(4)
C33 C28 C29 C30 -1.6(6)
C15 C28 C29 C30 171.9(4)
C28 C29 C30 C31 0.5(7)
C29 C30 C31 C32 0.9(7)
C30 C31 C32 C33 -1.2(7)
C31 C32 C33 C28 0.0(7)
C29 C28 C33 C32 1.4(6)
C15 C28 C33 C32 -172.3(4)
C39 C34 C35 C36 0.9(5)
C46 C34 C35 C36 -175.8(4)
C34 C35 C36 C37 -1.3(5)
C34 C35 C36 C36A 177.2(4)
C37 C36 C36A C36G 171.7(13)
C35 C36 C36A C36G -6.8(14)
C37 C36 C36A C36C 17.2(12)
C35 C36 C36A C36C -161.3(10)
C37 C36 C36A C36F -62.2(13)
C35 C36 C36A C36F 119.3(12)
C37 C36 C36A C36B 140.0(9)
C35 C36 C36A C36B -38.5(9)
C37 C36 C36A C36E 51.1(12)
C35 C36 C36A C36E -127.3(11)
C37 C36 C36A C36D -107.0(10)
C35 C36 C36A C36D 74.5(10)
C35 C36 C37 C38 0.7(6)
C36A C36 C37 C38 -177.7(4)
C36 C37 C38 C39 0.3(6)
C37 C38 C39 C34 -0.7(6)
C37 C38 C39 C40 177.9(4)
C35 C34 C39 C38 0.2(5)
C46 C34 C39 C38 177.6(3)
C35 C34 C39 C40 -178.7(3)
C46 C34 C39 C40 -1.3(4)
C38 C39 C40 C41 3.6(7)
C34 C39 C40 C41 -177.7(4)
C38 C39 C40 C45 -176.9(4)
C34 C39 C40 C45 1.8(4)
C45 C40 C41 C42 0.2(6)
C39 C40 C41 C42 179.7(4)
C40 C41 C42 C43 -0.7(7)
C41 C42 C43 C44 0.6(7)
C42 C43 C44 C45 0.0(6)
C43 C44 C45 C40 -0.6(6)
C43 C44 C45 C46 -177.5(4)
C41 C40 C45 C44 0.5(6)
C39 C40 C45 C44 -179.1(3)
C41 C40 C45 C46 178.0(3)
C39 C40 C45 C46 -1.6(4)
C35 C34 C46 C47 -5.6(7)
C39 C34 C46 C47 177.5(4)
C35 C34 C46 C45 177.3(4)
C39 C34 C46 C45 0.3(4)
C44 C45 C46 C47 0.4(6)
C40 C45 C46 C47 -176.7(3)
C44 C45 C46 C34 177.9(4)
C40 C45 C46 C34 0.8(4)
C34 C46 C47 C48 -5.7(7)
C45 C46 C47 C48 171.0(3)
C46 C47 C48 C55 70.1(5)
C46 C47 C48 C61 -55.5(5)
C46 C47 C48 C49 -173.8(4)
C47 C48 C49 C54 124.8(4)
C55 C48 C49 C54 -114.7(4)
C61 C48 C49 C54 7.8(5)
C47 C48 C49 C50 -60.5(4)
C55 C48 C49 C50 59.9(4)
C61 C48 C49 C50 -177.5(3)
C54 C49 C50 C51 -0.8(6)
C48 C49 C50 C51 -175.8(4)
C49 C50 C51 C52 0.9(7)
C50 C51 C52 C53 -0.7(7)
C51 C52 C53 C54 0.4(7)
C50 C49 C54 C53 0.5(6)
C48 C49 C54 C53 175.3(3)
C52 C53 C54 C49 -0.3(6)
C47 C48 C55 C60 -3.9(5)
C61 C48 C55 C60 118.3(4)
C49 C48 C55 C60 -121.9(4)
C47 C48 C55 C56 172.4(3)
C61 C48 C55 C56 -65.4(4)
C49 C48 C55 C56 54.4(4)
C60 C55 C56 C57 -3.5(6)
C48 C55 C56 C57 179.9(4)
C55 C56 C57 C58 1.4(7)
C56 C57 C58 C59 1.2(7)
C57 C58 C59 C60 -1.6(7)
C56 C55 C60 C59 3.2(6)
C48 C55 C60 C59 179.6(4)
C58 C59 C60 C55 -0.7(7)
C47 C48 C61 C66 138.1(4)
C55 C48 C61 C66 13.3(5)
C49 C48 C61 C66 -104.1(4)
C47 C48 C61 C62 -44.6(4)
C55 C48 C61 C62 -169.5(3)
C49 C48 C61 C62 73.1(4)
C66 C61 C62 C63 -0.6(6)
C48 C61 C62 C63 -178.1(3)
C61 C62 C63 C64 0.0(6)
C62 C63 C64 C65 1.1(6)
C63 C64 C65 C66 -1.5(7)
C62 C61 C66 C65 0.2(6)
C48 C61 C66 C65 177.4(3)
C64 C65 C66 C61 0.9(6)
